data_4347968
loop_
_publ_author_name
'Nguyen, Nhung T. T.'
'Lo, Tien N. H.'
'Kim, Jaheon'
'Nguyen, Huong T. D.'
'Le, Toan B.'
'Cordova, Kyle E.'
'Furukawa, Hiroyasu'

_publ_section_title
;
 Mixed-Metal Zeolitic Imidazolate Frameworks and their Selective Capture
 of Wet Carbon Dioxide over Methane.
;
_journal_issue 12
_journal_name_full 'Inorganic chemistry'
_journal_page_first 6201
_journal_page_last 6207
_journal_paper_doi 10.1021/acs.inorgchem.6b00814
_journal_volume 55
_journal_year 2016
_chemical_formula_moiety 'C12 H16 Cu N10 O6'
_chemical_formula_sum 'C12 H16 Cu N10 O6'
_chemical_formula_weight 459.89
_space_group_crystal_system orthorhombic
_space_group_IT_number 33
_space_group_name_Hall 'P 2c -2n'
_space_group_name_H-M_alt 'P n a 21'
_atom_sites_solution_hydrogens geom
_audit_creation_method SHELXL-2014/7
_cell_angle_alpha 90
_cell_angle_beta 90
_cell_angle_gamma 90
_cell_formula_units_Z 4
_cell_length_a 13.620(3)
_cell_length_b 9.7851(19)
_cell_length_c 13.282(3)
_cell_measurement_reflns_used 6704
_cell_measurement_temperature 100(2)
_cell_measurement_theta_max 44.98
_cell_measurement_theta_min 5.57
_cell_volume 1770.1(7)
_computing_cell_refinement 'SAINT v8.34A (Bruker, 2013)'
_computing_data_collection 'APEX 2'
_computing_data_reduction 'SAINT v8.34A (Bruker, 2013)'
_computing_structure_refinement 'SHELXL-2014/7 (Sheldrick, 2014)'
_computing_structure_solution 'ShelXS (Sheldrick, 2008)'
_diffrn_ambient_temperature 100(2)
_diffrn_measured_fraction_theta_full 1.000
_diffrn_measured_fraction_theta_max 1.000
_diffrn_measurement_device_type 'Bruker D8 Venture'
_diffrn_measurement_method 'phi and omega scans'
_diffrn_radiation_type CuK\a
_diffrn_radiation_wavelength 1.54178
_diffrn_reflns_av_R_equivalents 0.0411
_diffrn_reflns_av_unetI/netI 0.0275
_diffrn_reflns_Laue_measured_fraction_full 1.000
_diffrn_reflns_Laue_measured_fraction_max 1.000
_diffrn_reflns_limit_h_max 12
_diffrn_reflns_limit_h_min -12
_diffrn_reflns_limit_k_max 8
_diffrn_reflns_limit_k_min -8
_diffrn_reflns_limit_l_max 12
_diffrn_reflns_limit_l_min -12
_diffrn_reflns_number 8708
_diffrn_reflns_point_group_measured_fraction_full 0.999
_diffrn_reflns_point_group_measured_fraction_max 0.999
_diffrn_reflns_theta_full 44.935
_diffrn_reflns_theta_max 44.935
_diffrn_reflns_theta_min 5.567
_diffrn_source 'fine-focus sealed tube'
_exptl_absorpt_coefficient_mu 2.285
_exptl_absorpt_correction_T_max 0.7489
_exptl_absorpt_correction_T_min 0.6325
_exptl_absorpt_correction_type multi-scan
_exptl_absorpt_process_details SADABS-2012/1
_exptl_crystal_colour purple
_exptl_crystal_density_diffrn 1.726
_exptl_crystal_description block
_exptl_crystal_F_000 940
_exptl_crystal_size_max 0.200
_exptl_crystal_size_mid 0.200
_exptl_crystal_size_min 0.180
_refine_diff_density_max 0.135
_refine_diff_density_min -0.240
_refine_diff_density_rms 0.042
_refine_ls_abs_structure_details
;
 Flack x determined using 626 quotients [(I+)-(I-)]/[(I+)+(I-)]
 (Parsons, Flack and Wagner, Acta Cryst. B69 (2013) 249-259).
;
_refine_ls_abs_structure_Flack 0.06(2)
_refine_ls_extinction_method none
_refine_ls_goodness_of_fit_ref 1.001
_refine_ls_hydrogen_treatment constr
_refine_ls_matrix_type full
_refine_ls_number_parameters 262
_refine_ls_number_reflns 1423
_refine_ls_number_restraints 43
_refine_ls_restrained_S_all 1.019
_refine_ls_R_factor_all 0.0234
_refine_ls_R_factor_gt 0.0224
_refine_ls_shift/su_max 0.000
_refine_ls_shift/su_mean 0.000
_refine_ls_structure_factor_coef Fsqd
_refine_ls_weighting_details 'w=1/[\s^2^(Fo^2^)+(0.0415P)^2^+0.7092P] where P=(Fo^2^+2Fc^2^)/3'
_refine_ls_weighting_scheme calc
_refine_ls_wR_factor_gt 0.0570
_refine_ls_wR_factor_ref 0.0583
_reflns_Friedel_coverage 0.882
_reflns_Friedel_fraction_full 0.997
_reflns_Friedel_fraction_max 0.997
_reflns_number_gt 1378
_reflns_number_total 1423
_reflns_threshold_expression 'I > 2\s(I)'
_cod_data_source_file ic6b00814_si_002.cif
_cod_data_source_block CuIm
_cod_original_cell_volume 1770.1(6)
_cod_database_code 4347968
_shelx_shelxl_version_number 2014/7
_shelx_space_group_comment
;
The symmetry employed for this shelxl refinement is uniquely defined
by the following loop, which should always be used as a source of
symmetry information in preference to the above space-group names.
They are only intended as comments.
;
_shelx_estimated_absorpt_t_min 0.658
_shelx_estimated_absorpt_t_max 0.684

loop_
_space_group_symop_operation_xyz
'x, y, z'
'-x, -y, z+1/2'
'x+1/2, -y+1/2, z'
'-x+1/2, y+1/2, z+1/2'

loop_
_atom_site_label
_atom_site_type_symbol
_atom_site_fract_x
_atom_site_fract_y
_atom_site_fract_z
_atom_site_U_iso_or_equiv
_atom_site_adp_type
_atom_site_occupancy
_atom_site_site_symmetry_order
_atom_site_calc_flag
_atom_site_refinement_flags_posn
_atom_site_refinement_flags_adp
Cu1 Cu 0.87527(7) 0.99499(9) 0.50092(17) 0.0148(4) Uani 1 1 d . .
C1 C 0.8789(5) 0.7387(8) 0.3765(8) 0.018(3) Uani 1 1 d . .
H1 H 0.8818 0.6818 0.4344 0.022 Uiso 1 1 calc R U
C2 C 0.8732(4) 0.8017(8) 0.2219(7) 0.020(2) Uani 1 1 d . .
H2 H 0.8709 0.8003 0.1504 0.024 Uiso 1 1 calc R U
C3 C 0.8726(4) 0.9128(7) 0.2798(6) 0.0167(18) Uani 1 1 d . U
H3 H 0.8703 1.0045 0.2563 0.020 Uiso 1 1 calc R U
C4 C 0.6778(5) 1.0632(7) 0.4178(6) 0.0167(17) Uani 1 1 d . .
H4 H 0.7054 1.1027 0.3589 0.020 Uiso 1 1 calc R U
C5 C 0.6613(5) 0.9673(7) 0.5637(7) 0.0201(19) Uani 1 1 d . .
H5 H 0.6764 0.9268 0.6268 0.024 Uiso 1 1 calc R U
C6 C 0.5692(6) 0.9947(6) 0.5269(7) 0.024(3) Uani 1 1 d . .
H6 H 0.5084 0.9751 0.5589 0.029 Uiso 1 1 calc R U
C7 C 0.8785(4) 1.2523(8) 0.6190(8) 0.012(3) Uani 1 1 d . U
H7 H 0.8810 1.3053 0.5592 0.014 Uiso 1 1 calc R U
C8 C 0.8729(4) 1.1985(8) 0.7807(7) 0.019(2) Uani 1 1 d . .
H8 H 0.8712 1.2048 0.8521 0.022 Uiso 1 1 calc R U
C9 C 0.8700(4) 1.0830(8) 0.7234(6) 0.0188(19) Uani 1 1 d . .
H9 H 0.8656 0.9925 0.7488 0.023 Uiso 1 1 calc R U
C10 C 1.0750(5) 0.9048(7) 0.5659(6) 0.0186(17) Uani 1 1 d . .
H10 H 1.0484 0.8416 0.6129 0.022 Uiso 1 1 calc R U
C11 C 1.1812(5) 1.0220(7) 0.4797(6) 0.021(2) Uani 1 1 d . .
H11 H 1.2410 1.0577 0.4540 0.025 Uiso 1 1 calc R U
C12 C 1.0882(5) 1.0595(7) 0.4526(6) 0.0191(18) Uani 1 1 d . .
H12 H 1.0720 1.1266 0.4035 0.023 Uiso 1 1 calc R U
N1 N 0.8759(3) 0.8728(6) 0.3799(5) 0.0122(15) Uani 1 1 d . U
N2 N 0.8775(3) 0.6917(8) 0.2823(5) 0.0155(18) Uani 1 1 d . U
H2N H 0.8790 0.6056 0.2634 0.019 Uiso 1 1 calc R U
N3 N 0.7289(4) 1.0104(4) 0.4906(5) 0.0102(15) Uani 1 1 d . .
N4 N 0.5818(4) 1.0551(6) 0.4362(4) 0.0181(15) Uani 1 1 d . .
H4N H 0.5346 1.0840 0.3962 0.022 Uiso 1 1 calc R U
N5 N 0.8743(3) 1.1179(7) 0.6214(5) 0.0167(16) Uani 1 1 d . .
N6 N 0.8787(3) 1.3042(9) 0.7122(5) 0.0196(19) Uani 1 1 d . U
H6N H 0.8819 1.3916 0.7274 0.023 Uiso 1 1 calc R U
N7 N 1.0217(4) 0.9844(5) 0.5079(6) 0.0149(14) Uani 1 1 d . .
N8 N 1.1707(4) 0.9235(6) 0.5507(5) 0.0203(16) Uani 1 1 d . .
H8N H 1.2186 0.8798 0.5813 0.024 Uiso 1 1 calc R U
N9 N 0.8817(3) 0.7019(9) 0.6699(6) 0.0139(17) Uani 1 1 d . .
N10 N 0.8671(4) 0.2920(9) 0.3288(7) 0.0169(18) Uani 1 1 d . .
O1 O 0.8527(3) 0.7829(6) 0.6037(4) 0.0175(14) Uani 1 1 d . .
O2 O 0.8575(3) 0.5779(5) 0.6628(4) 0.0230(12) Uani 1 1 d . U
O3 O 0.9351(3) 0.7417(4) 0.7407(5) 0.0217(13) Uani 1 1 d . .
O4 O 0.8916(3) 0.4163(5) 0.3387(4) 0.0210(11) Uani 1 1 d . U
O5 O 0.8960(3) 0.2077(7) 0.3936(5) 0.0250(14) Uani 1 1 d . .
O6 O 0.8141(3) 0.2560(4) 0.2582(5) 0.0242(15) Uani 1 1 d . .

loop_
_atom_site_aniso_label
_atom_site_aniso_U_11
_atom_site_aniso_U_22
_atom_site_aniso_U_33
_atom_site_aniso_U_23
_atom_site_aniso_U_13
_atom_site_aniso_U_12
Cu1 0.0162(6) 0.0127(6) 0.0155(5) -0.0016(4) -0.0007(4) 0.0005(3)
C1 0.030(5) 0.011(6) 0.013(6) 0.001(4) 0.000(3) -0.005(3)
C2 0.023(5) 0.021(6) 0.015(6) 0.000(5) -0.003(3) 0.000(3)
C3 0.020(3) 0.013(3) 0.017(3) 0.002(3) 0.000(2) -0.001(2)
C4 0.020(4) 0.012(4) 0.019(5) 0.000(4) -0.001(4) 0.000(3)
C5 0.027(5) 0.013(4) 0.020(5) 0.004(4) -0.001(4) -0.001(4)
C6 0.018(5) 0.009(5) 0.045(9) 0.005(4) -0.001(4) -0.003(3)
C7 0.013(3) 0.013(4) 0.010(4) 0.003(3) 0.000(2) -0.003(2)
C8 0.028(5) 0.016(5) 0.012(6) 0.000(5) 0.001(3) -0.001(3)
C9 0.025(4) 0.014(5) 0.017(5) 0.010(5) 0.001(3) 0.002(3)
C10 0.019(5) 0.018(4) 0.018(4) 0.000(4) 0.005(4) -0.003(3)
C11 0.016(5) 0.022(5) 0.025(8) -0.003(4) 0.002(4) -0.005(4)
C12 0.024(5) 0.016(4) 0.017(4) 0.003(4) 0.006(4) 0.000(4)
N1 0.013(2) 0.009(3) 0.014(3) 0.001(3) 0.0001(17) 0.0010(18)
N2 0.020(3) 0.011(3) 0.016(3) -0.004(3) 0.000(2) 0.000(2)
N3 0.020(3) 0.005(3) 0.005(4) 0.003(2) -0.001(4) 0.004(2)
N4 0.021(4) 0.016(3) 0.017(4) 0.004(3) -0.005(3) -0.001(3)
N5 0.019(3) 0.006(4) 0.025(5) 0.001(3) -0.001(2) -0.001(2)
N6 0.024(3) 0.013(3) 0.022(3) -0.002(3) 0.000(2) -0.0007(19)
N7 0.020(3) 0.012(3) 0.012(3) -0.001(3) -0.003(5) 0.004(3)
N8 0.019(4) 0.021(4) 0.021(4) 0.008(3) -0.003(3) 0.004(3)
N9 0.010(4) 0.014(5) 0.018(5) 0.004(5) 0.010(3) 0.003(3)
N10 0.023(4) 0.011(5) 0.017(5) -0.005(5) 0.001(3) 0.003(3)
O1 0.026(3) 0.014(3) 0.012(3) 0.005(3) -0.003(3) -0.001(3)
O2 0.027(2) 0.007(3) 0.035(3) -0.001(2) -0.001(2) -0.004(2)
O3 0.025(3) 0.024(3) 0.016(4) -0.001(2) -0.013(3) -0.007(2)
O4 0.026(2) 0.005(3) 0.032(3) -0.003(2) -0.006(2) -0.0019(19)
O5 0.029(3) 0.024(3) 0.022(4) 0.012(3) 0.000(3) 0.007(3)
O6 0.032(4) 0.021(3) 0.020(4) 0.001(2) -0.008(3) -0.008(2)

loop_
_atom_type_symbol
_atom_type_description
_atom_type_scat_dispersion_real
_atom_type_scat_dispersion_imag
_atom_type_scat_source
C C 0.0181 0.0091 'International Tables Vol C Tables 4.2.6.8 and 6.1.1.4'
H H 0.0000 0.0000 'International Tables Vol C Tables 4.2.6.8 and 6.1.1.4'
N N 0.0311 0.0180 'International Tables Vol C Tables 4.2.6.8 and 6.1.1.4'
O O 0.0492 0.0322 'International Tables Vol C Tables 4.2.6.8 and 6.1.1.4'
Cu Cu -1.9646 0.5888 'International Tables Vol C Tables 4.2.6.8 and 6.1.1.4'

loop_
_geom_angle_atom_site_label_1
_geom_angle_atom_site_label_2
_geom_angle_atom_site_label_3
_geom_angle
N5 Cu1 N3 90.2(2)
N5 Cu1 N7 90.0(3)
N3 Cu1 N7 178.1(3)
N5 Cu1 N1 179.7(3)
N3 Cu1 N1 89.7(2)
N7 Cu1 N1 90.1(3)
N1 C1 N2 112.1(8)
C3 C2 N2 108.0(8)
C2 C3 N1 108.8(7)
N3 C4 N4 111.5(6)
C6 C5 N3 107.2(8)
N4 C6 C5 106.6(8)
N5 C7 N6 110.9(8)
C9 C8 N6 104.7(8)
C8 C9 N5 109.7(6)
N7 C10 N8 111.7(6)
N8 C11 C12 106.0(6)
N7 C12 C11 109.0(6)
C1 N1 C3 104.5(7)
C1 N1 Cu1 128.6(7)
C3 N1 Cu1 126.9(5)
C1 N2 C2 106.6(7)
C4 N3 C5 106.4(5)
C4 N3 Cu1 127.9(5)
C5 N3 Cu1 125.7(6)
C4 N4 C6 108.3(6)
C7 N5 C9 105.6(7)
C7 N5 Cu1 125.5(7)
C9 N5 Cu1 128.9(6)
C7 N6 C8 109.0(7)
C10 N7 C12 105.4(5)
C10 N7 Cu1 127.5(5)
C12 N7 Cu1 127.1(5)
C10 N8 C11 107.9(6)
O1 N9 O2 118.4(7)
O1 N9 O3 121.0(7)
O2 N9 O3 120.5(7)
O6 N10 O5 121.1(7)
O6 N10 O4 120.5(7)
O5 N10 O4 118.4(8)

loop_
_geom_bond_atom_site_label_1
_geom_bond_atom_site_label_2
_geom_bond_distance
Cu1 N5 2.002(7)
Cu1 N3 2.004(5)
Cu1 N7 2.000(5)
Cu1 N1 2.003(6)
C1 N1 1.313(9)
C1 N2 1.333(11)
C2 C3 1.331(10)
C2 N2 1.343(11)
C3 N1 1.388(9)
C4 N3 1.298(9)
C4 N4 1.333(8)
C5 C6 1.372(11)
C5 N3 1.403(9)
C6 N4 1.352(11)
C7 N5 1.317(10)
C7 N6 1.338(12)
C8 C9 1.363(11)
C8 N6 1.379(12)
C9 N5 1.397(10)
C10 N7 1.314(9)
C10 N8 1.332(8)
C11 N8 1.356(9)
C11 C12 1.367(10)
C12 N7 1.378(8)
N9 O1 1.249(10)
N9 O2 1.261(8)
N9 O3 1.251(8)
N10 O6 1.235(9)
N10 O5 1.256(10)
N10 O4 1.267(9)

loop_
_geom_torsion_atom_site_label_1
_geom_torsion_atom_site_label_2
_geom_torsion_atom_site_label_3
_geom_torsion_atom_site_label_4
_geom_torsion
N2 C2 C3 N1 -0.5(7)
N3 C5 C6 N4 -1.5(8)
N6 C8 C9 N5 0.2(6)
N8 C11 C12 N7 0.5(9)
N2 C1 N1 C3 -0.2(7)
N2 C1 N1 Cu1 179.5(4)
C2 C3 N1 C1 0.4(7)
C2 C3 N1 Cu1 -179.3(4)
N1 C1 N2 C2 -0.1(7)
C3 C2 N2 C1 0.3(7)
N4 C4 N3 C5 -1.6(7)
N4 C4 N3 Cu1 179.6(4)
C6 C5 N3 C4 1.9(8)
C6 C5 N3 Cu1 -179.3(4)
N3 C4 N4 C6 0.7(7)
C5 C6 N4 C4 0.5(7)
N6 C7 N5 C9 1.0(7)
N6 C7 N5 Cu1 -178.6(4)
C8 C9 N5 C7 -0.7(7)
C8 C9 N5 Cu1 178.8(4)
N5 C7 N6 C8 -0.9(7)
C9 C8 N6 C7 0.4(6)
N8 C10 N7 C12 -0.4(8)
N8 C10 N7 Cu1 179.6(5)
C11 C12 N7 C10 0.0(9)
C11 C12 N7 Cu1 179.9(5)
N7 C10 N8 C11 0.8(8)
C12 C11 N8 C10 -0.7(8)
